data_4511093
loop_
_publ_author_name
'Ashmore, Jason'
'Bishop, Roger'
'Craig, Donald C.'
'Scudder, Marcia L.'

_publ_section_title
;
 Formation of Diquinoline Molecular Bricks and Their Assembly into Lattice
 Inclusion Compounds
;
_journal_issue 6
_journal_name_full 'Crystal Growth &amp; Design'
_journal_page_first 2742
_journal_paper_doi 10.1021/cg801377e
_journal_volume 9
_journal_year 2009
_chemical_formula_moiety 'C35 H24 Br2 N2,C2 H3 Cl3'
_chemical_formula_sum 'C37 H27 Br2 Cl3 N2'
_chemical_formula_weight 765.8
_space_group_crystal_system triclinic
_space_group_IT_number 2
_space_group_name_H-M_alt 'P -1'
_symmetry_space_group_name_Hall '-P 1'
_symmetry_space_group_name_H-M 'P -1'
_atom_type_scat_source 'International Tables for X-ray Crystallography, Vol. IV'
_audit_creation_method 'RAELSPUB and manual entry'
_cell_angle_alpha 105.27(3)
_cell_angle_beta 99.76(3)
_cell_angle_gamma 92.33(3)
_cell_formula_units_Z 2
_cell_length_a 10.416(5)
_cell_length_b 10.562(5)
_cell_length_c 15.924(7)
_cell_measurement_reflns_used 11
_cell_measurement_temperature 294
_cell_measurement_theta_max 11
_cell_measurement_theta_min 10
_cell_volume 1658.8(14)
_computing_cell_refinement 'CAD4 Version 5.0, (Schagen et al, 1989)'
_computing_data_collection 'CAD4 Version 5.0, (Schagen et al, 1989)'
_computing_data_reduction 'Local program'
_computing_molecular_graphics 'ORTEP-II, (Johnson, 1976)'
_computing_publication_material 'Local programs'
_computing_structure_refinement 'RAELS, (Rae, 1996)'
_computing_structure_solution 'SIR92 (Altomare et al, 1994)'
_diffrn_measured_fraction_theta_full 1.00
_diffrn_measured_fraction_theta_max 1.00
_diffrn_measurement_device_type 'Nonius CAD-4'
_diffrn_measurement_method \w--2\q
_diffrn_radiation_probe x-ray
_diffrn_radiation_type 'Mo K\a'
_diffrn_radiation_wavelength 0.71073
_diffrn_reflns_av_R_equivalents 0.035
_diffrn_reflns_limit_h_max 11
_diffrn_reflns_limit_h_min -11
_diffrn_reflns_limit_k_max 11
_diffrn_reflns_limit_k_min -11
_diffrn_reflns_limit_l_max 17
_diffrn_reflns_limit_l_min 0
_diffrn_reflns_number 4769
_diffrn_reflns_theta_full 23
_diffrn_reflns_theta_max 23
_diffrn_standards_decay_% 0
_diffrn_standards_interval_time 30
_diffrn_standards_number 1
_exptl_absorpt_coefficient_mu 2.695
_exptl_absorpt_correction_T_max 0.72
_exptl_absorpt_correction_T_min 0.57
_exptl_absorpt_correction_type analytical
_exptl_absorpt_process_details '(DeMeulenaer & Tompa, 1965)'
_exptl_crystal_colour colourless
_exptl_crystal_density_diffrn 1.53
_exptl_crystal_density_method 'not measured'
_exptl_crystal_description plate
_exptl_crystal_F_000 768.0
_exptl_crystal_size_max 0.22
_exptl_crystal_size_mid 0.15
_exptl_crystal_size_min 0.09
_refine_diff_density_max 1.16
_refine_diff_density_min -1.28
_refine_ls_extinction_method none
_refine_ls_goodness_of_fit_ref 1.70
_refine_ls_hydrogen_treatment noref
_refine_ls_number_parameters 202
_refine_ls_number_reflns 2577
_refine_ls_R_factor_gt 0.073
_refine_ls_shift/su_max 0.003
_refine_ls_structure_factor_coef F
_refine_ls_weighting_details 'w = 1/[\s^2^(F) + 0.0004F^2^]'
_refine_ls_weighting_scheme calc
_refine_ls_wR_factor_ref 0.084
_reflns_number_gt 2577
_reflns_number_total 4569
_reflns_threshold_expression I>2\s(I)
_cod_data_source_file cg801377e_si_008.cif
_cod_data_source_block drb298
_cod_original_cell_volume 1659(1)
_cod_database_code 4511093

loop_
_space_group_symop_id
_space_group_symop_operation_xyz
1 x,y,z
2 -x,-y,-z

loop_
_atom_site_label
_atom_site_fract_x
_atom_site_fract_y
_atom_site_fract_z
_atom_site_U_iso_or_equiv
_atom_site_adp_type
_atom_site_type_symbol
_atom_site_occupancy
Br1 0.44504(12) 0.70741(13) 0.56756(8) 0.0643(5) Uani Br 1.0
Br2 0.93890(12) 0.86309(15) 0.90525(9) 0.0786(6) Uani Br 1.0
N1 0.7465(8) 0.4626(9) 0.7045(5) 0.047(2) Uani N 1.0
N2 0.4623(8) 0.8396(8) 0.8752(6) 0.052(2) Uani N 1.0
C1 0.7690(10) 0.6971(10) 0.7521(7) 0.047(2) Uani C 1.0
C2 0.6856(10) 0.5703(10) 0.7122(6) 0.040(2) Uani C 1.0
C3 0.5445(9) 0.5641(10) 0.6884(6) 0.039(2) Uani C 1.0
C4 0.4831(10) 0.6916(10) 0.6902(7) 0.045(2) Uani C 1.0
C5 0.5686(10) 0.8131(10) 0.7510(7) 0.050(2) Uani C 1.0
C6 0.5687(10) 0.8060(10) 0.8436(7) 0.047(2) Uani C 1.0
C7 0.6757(10) 0.7571(10) 0.8931(7) 0.045(2) Uani C 1.0
C8 0.7923(10) 0.7202(10) 0.8513(7) 0.046(2) Uani C 1.0
C9 0.7038(11) 0.8123(11) 0.7268(8) 0.054(2) Uani C 1.0
C10 0.6747(11) 0.3442(11) 0.6757(7) 0.049(2) Uani C 1.0
C11 0.7443(11) 0.2287(12) 0.6624(8) 0.059(2) Uani C 1.0
C12 0.6766(13) 0.1089(12) 0.6339(8) 0.069(2) Uani C 1.0
C13 0.5376(13) 0.0922(11) 0.6141(8) 0.068(2) Uani C 1.0
C14 0.4736(11) 0.2035(11) 0.6279(8) 0.057(2) Uani C 1.0
C15 0.5363(11) 0.3293(11) 0.6539(7) 0.047(2) Uani C 1.0
C16 0.4724(10) 0.4477(10) 0.6637(7) 0.042(2) Uani C 1.0
C17 0.4496(11) 0.8271(11) 0.9563(8) 0.053(2) Uani C 1.0
C18 0.3362(12) 0.8645(13) 0.9886(8) 0.072(3) Uani C 1.0
C19 0.3157(13) 0.8529(14) 1.0681(9) 0.078(3) Uani C 1.0
C20 0.4153(13) 0.8026(13) 1.1214(8) 0.074(4) Uani C 1.0
C21 0.5274(12) 0.7645(13) 1.0909(8) 0.068(3) Uani C 1.0
C22 0.5496(11) 0.7771(11) 1.0093(7) 0.053(2) Uani C 1.0
C23 0.6618(10) 0.7403(11) 0.9739(7) 0.054(3) Uani C 1.0
C24 0.3235(8) 0.4386(9) 0.6413(5) 0.058(4) Uani C 1.0
C25 0.2522(9) 0.4732(10) 0.7070(6) 0.079(3) Uani C 1.0
C26 0.1154(10) 0.4660(11) 0.6852(9) 0.103(5) Uani C 1.0
C27 0.0564(11) 0.4246(10) 0.5989(7) 0.103(6) Uani C 1.0
C28 0.1256(10) 0.3900(10) 0.5330(8) 0.096(4) Uani C 1.0
C29 0.2624(9) 0.3971(9) 0.5546(6) 0.074(4) Uani C 1.0
C30 0.7692(8) 0.6839(9) 1.0260(6) 0.060(4) Uani C 1.0
C31 0.7632(10) 0.5513(11) 1.0163(6) 0.084(4) Uani C 1.0
C32 0.8636(13) 0.4984(11) 1.0632(8) 0.116(6) Uani C 1.0
C33 0.9650(11) 0.5802(12) 1.1175(7) 0.118(7) Uani C 1.0
C34 0.9724(9) 0.7118(14) 1.1278(6) 0.111(5) Uani C 1.0
C35 0.8723(10) 0.7650(10) 1.0810(6) 0.081(4) Uani C 1.0
C1Mc 0.1283(6) 0.9660(9) 0.6486(9) 0.111(5) Uani C 0.65
Cl1Mc 0.2486(7) 0.9535(8) 0.7366(5) 0.162(5) Uani Cl 0.65
Cl2Mc -0.0201(7) 0.9107(10) 0.6703(9) 0.188(7) Uani Cl 0.65
Cl3Mc 0.1212(7) 1.1349(7) 0.6603(6) 0.159(3) Uani Cl 0.65
C2Mc 0.1542(12) 0.8918(13) 0.5597(10) 0.145(5) Uani C 0.65
C1Mc' 0.1365(13) 0.9407(15) 0.6635(11) 0.113(5) Uani C 0.35
Cl1Mc' -0.0223(14) 0.9877(17) 0.6667(15) 0.164(6) Uani Cl 0.35
Cl2Mc' 0.1330(15) 0.7803(15) 0.6750(12) 0.182(6) Uani Cl 0.35
Cl3Mc' 0.1595(14) 0.9264(15) 0.5552(9) 0.148(5) Uani Cl 0.35
C2Mc' 0.2385(19) 1.0343(22) 0.7322(14) 0.168(5) Uani C 0.35
HC1 0.8547 0.6891 0.7317 0.052 Uani H 1.0
HC4 0.3985 0.6869 0.7114 0.046 Uani H 1.0
HC5 0.5284 0.8943 0.7426 0.059 Uani H 1.0
HC8 0.8211 0.6376 0.8650 0.044 Uani H 1.0
H1C9 0.6959 0.8008 0.6617 0.060 Uani H 1.0
H2C9 0.7570 0.8971 0.7601 0.062 Uani H 1.0
HC11 0.8421 0.2367 0.6742 0.064 Uani H 1.0
HC12 0.7261 0.0288 0.6264 0.081 Uani H 1.0
HC13 0.4891 0.0026 0.5910 0.080 Uani H 1.0
HC14 0.3759 0.1937 0.6187 0.060 Uani H 1.0
HC18 0.2679 0.9011 0.9517 0.091 Uani H 1.0
HC19 0.2329 0.8789 1.0893 0.096 Uani H 1.0
HC20 0.4031 0.7954 1.1810 0.088 Uani H 1.0
HC21 0.5945 0.7269 1.1279 0.086 Uani H 1.0
HC25 0.2973 0.5035 0.7704 0.097 Uani H 1.0
HC26 0.0621 0.4910 0.7327 0.141 Uani H 1.0
HC27 -0.0412 0.4195 0.5834 0.130 Uani H 1.0
HC28 0.0798 0.3598 0.4697 0.126 Uani H 1.0
HC29 0.3150 0.3719 0.5066 0.091 Uani H 1.0
HC31 0.6876 0.4922 0.9760 0.107 Uani H 1.0
HC32 0.8602 0.4014 1.0567 0.161 Uani H 1.0
HC33 1.0365 0.5423 1.1509 0.154 Uani H 1.0
HC34 1.0484 0.7702 1.1682 0.151 Uani H 1.0
HC35 0.8763 0.8621 1.0878 0.102 Uani H 1.0
H1C2Mc 0.0827 0.9024 0.5121 0.206 Uani H 0.65
H2C2Mc 0.2398 0.9274 0.5509 0.163 Uani H 0.65
H3C2Mc 0.1572 0.7963 0.5568 0.172 Uani H 0.65
H1C2Mc' 0.3269 1.0027 0.7273 0.194 Uani H 0.35
H2C2Mc' 0.2361 1.1240 0.7224 0.202 Uani H 0.35
H3C2Mc' 0.2205 1.0386 0.7925 0.230 Uani H 0.35

loop_
_atom_site_aniso_label
_atom_site_aniso_U_11
_atom_site_aniso_U_22
_atom_site_aniso_U_33
_atom_site_aniso_U_12
_atom_site_aniso_U_13
_atom_site_aniso_U_23
_atom_site_aniso_type_symbol
Br1 0.0699(9) 0.070(1) 0.0573(9) 0.0220(7) 0.0010(7) 0.0284(7) Br
Br2 0.0430(8) 0.091(1) 0.085(1) -0.0141(7) -0.0099(7) 0.0113(9) Br
N1 0.043(3) 0.048(3) 0.047(4) 0.013(3) 0.003(4) 0.010(3) N
N2 0.046(4) 0.047(5) 0.059(3) 0.012(3) 0.010(3) 0.006(3) N
C1 0.038(3) 0.047(3) 0.056(4) 0.002(2) 0.008(3) 0.017(3) C
C2 0.034(3) 0.045(3) 0.043(3) 0.006(2) 0.006(3) 0.014(2) C
C3 0.035(3) 0.043(3) 0.039(4) 0.008(2) 0.003(3) 0.015(2) C
C4 0.042(3) 0.046(3) 0.051(4) 0.010(2) 0.002(3) 0.021(3) C
C5 0.047(3) 0.042(3) 0.063(4) 0.008(2) 0.005(3) 0.020(2) C
C6 0.042(3) 0.038(3) 0.057(3) 0.008(2) 0.004(3) 0.009(2) C
C7 0.039(4) 0.041(3) 0.049(3) 0.004(2) 0.001(2) 0.005(3) C
C8 0.035(3) 0.044(3) 0.054(4) 0.001(2) 0.001(3) 0.010(3) C
C9 0.050(4) 0.048(3) 0.069(5) 0.002(3) 0.009(4) 0.025(3) C
C10 0.050(3) 0.044(3) 0.052(3) 0.014(2) 0.005(2) 0.016(3) C
C11 0.063(3) 0.049(3) 0.066(5) 0.022(3) 0.002(4) 0.019(4) C
C12 0.079(5) 0.045(3) 0.083(6) 0.021(3) 0.004(5) 0.025(3) C
C13 0.079(5) 0.041(3) 0.088(6) 0.010(2) 0.007(5) 0.028(3) C
C14 0.063(3) 0.042(3) 0.071(5) 0.005(2) 0.010(4) 0.024(3) C
C15 0.050(3) 0.041(3) 0.053(3) 0.008(2) 0.008(3) 0.018(3) C
C16 0.042(3) 0.041(3) 0.045(4) 0.007(3) 0.009(4) 0.014(3) C
C17 0.045(3) 0.049(4) 0.057(3) 0.004(3) 0.010(2) 0.002(3) C
C18 0.057(4) 0.086(6) 0.069(4) 0.020(4) 0.021(3) 0.009(4) C
C19 0.064(5) 0.094(7) 0.071(4) 0.012(4) 0.026(4) 0.007(4) C
C20 0.074(5) 0.082(7) 0.063(3) 0.005(5) 0.024(4) 0.008(3) C
C21 0.068(5) 0.078(6) 0.056(3) 0.009(4) 0.015(3) 0.011(3) C
C22 0.047(3) 0.052(4) 0.051(3) -0.001(3) 0.006(3) 0.002(3) C
C23 0.042(4) 0.062(6) 0.048(3) 0.003(3) -0.001(3) 0.005(3) C
C24 0.042(4) 0.062(7) 0.067(6) 0.006(3) 0.001(3) 0.021(5) C
C25 0.050(4) 0.110(8) 0.089(5) 0.022(4) 0.019(4) 0.043(6) C
C26 0.049(4) 0.149(9) 0.139(8) 0.028(5) 0.027(4) 0.078(9) C
C27 0.042(4) 0.120(9) 0.159(9) 0.005(3) -0.002(3) 0.074(9) C
C28 0.054(4) 0.101(9) 0.120(6) -0.003(5) -0.026(4) 0.035(7) C
C29 0.053(4) 0.080(7) 0.076(5) 0.004(4) -0.014(3) 0.015(5) C
C30 0.055(5) 0.075(6) 0.049(6) 0.016(5) 0.005(4) 0.019(5) C
C31 0.103(6) 0.078(6) 0.075(6) 0.031(5) 0.007(4) 0.030(5) C
C32 0.145(9) 0.123(6) 0.093(9) 0.074(7) 0.017(6) 0.051(7) C
C33 0.106(8) 0.186(9) 0.080(8) 0.081(8) 0.014(5) 0.058(9) C
C34 0.069(5) 0.181(9) 0.079(6) 0.032(6) -0.011(4) 0.043(8) C
C35 0.059(5) 0.112(6) 0.065(6) 0.007(5) -0.010(4) 0.023(5) C
C1Mc 0.062(4) 0.140(6) 0.134(6) 0.008(4) 0.007(4) 0.049(5) C
Cl1Mc 0.118(7) 0.222(6) 0.136(6) 0.052(6) -0.009(5) 0.048(5) Cl
Cl2Mc 0.084(6) 0.213(9) 0.315(9) 0.027(6) 0.068(6) 0.132(9) Cl
Cl3Mc 0.133(6) 0.148(5) 0.218(8) 0.032(4) 0.054(6) 0.070(5) Cl
C2Mc 0.115(6) 0.184(8) 0.131(7) 0.039(6) 0.003(3) 0.041(6) C
C1Mc' 0.065(5) 0.143(7) 0.138(6) 0.010(4) 0.010(4) 0.053(5) C
Cl1Mc' 0.081(5) 0.212(9) 0.239(9) 0.041(6) 0.051(5) 0.114(9) Cl
Cl2Mc' 0.134(8) 0.171(8) 0.293(9) 0.040(5) 0.092(8) 0.120(8) Cl
Cl3Mc' 0.122(6) 0.199(8) 0.133(7) 0.055(6) 0.018(4) 0.060(6) Cl
C2Mc' 0.116(5) 0.190(5) 0.160(7) 0.019(6) -0.027(6) 0.014(6) C

loop_
_geom_angle_atom_site_label_1
_geom_angle_atom_site_label_2
_geom_angle_atom_site_label_3
_geom_angle
_geom_angle_site_symmetry_1
_geom_angle_site_symmetry_2
_geom_angle_site_symmetry_3
_geom_angle_publ_flag
C2 N1 C10 118.8(9) 1_555 1_555 1_555 no
C6 N2 C17 120.1(10) 1_555 1_555 1_555 no
C2 C1 C8 107.2(9) 1_555 1_555 1_555 no
C2 C1 C9 111.8(8) 1_555 1_555 1_555 no
C8 C1 C9 110.1(9) 1_555 1_555 1_555 no
N1 C2 C1 116.1(9) 1_555 1_555 1_555 no
N1 C2 C3 121.1(10) 1_555 1_555 1_555 no
C1 C2 C3 122.7(9) 1_555 1_555 1_555 no
C2 C3 C4 117.8(9) 1_555 1_555 1_555 no
C2 C3 C16 120.3(9) 1_555 1_555 1_555 no
C4 C3 C16 121.8(9) 1_555 1_555 1_555 no
Br1 C4 C3 108.2(7) 1_555 1_555 1_555 no
Br1 C4 C5 110.1(7) 1_555 1_555 1_555 no
C3 C4 C5 113.4(8) 1_555 1_555 1_555 no
C4 C5 C6 106.1(9) 1_555 1_555 1_555 no
C4 C5 C9 109.0(9) 1_555 1_555 1_555 no
C6 C5 C9 113.8(9) 1_555 1_555 1_555 no
N2 C6 C5 115.9(9) 1_555 1_555 1_555 no
N2 C6 C7 122.1(10) 1_555 1_555 1_555 no
C5 C6 C7 121.8(10) 1_555 1_555 1_555 no
C6 C7 C8 118.3(10) 1_555 1_555 1_555 no
C6 C7 C23 118.1(10) 1_555 1_555 1_555 no
C8 C7 C23 123.5(10) 1_555 1_555 1_555 no
Br2 C8 C1 108.1(7) 1_555 1_555 1_555 no
Br2 C8 C7 109.3(7) 1_555 1_555 1_555 no
C1 C8 C7 115.0(9) 1_555 1_555 1_555 no
C1 C9 C5 107.6(9) 1_555 1_555 1_555 no
N1 C10 C11 117.4(10) 1_555 1_555 1_555 no
N1 C10 C15 123.7(10) 1_555 1_555 1_555 no
C11 C10 C15 118.8(11) 1_555 1_555 1_555 no
C10 C11 C12 119.3(11) 1_555 1_555 1_555 no
C11 C12 C13 122.6(11) 1_555 1_555 1_555 no
C12 C13 C14 117.0(11) 1_555 1_555 1_555 no
C13 C14 C15 123.6(11) 1_555 1_555 1_555 no
C10 C15 C14 118.5(10) 1_555 1_555 1_555 no
C10 C15 C16 116.3(10) 1_555 1_555 1_555 no
C14 C15 C16 125.1(10) 1_555 1_555 1_555 no
C3 C16 C15 119.4(10) 1_555 1_555 1_555 no
C3 C16 C24 121.5(9) 1_555 1_555 1_555 no
C15 C16 C24 119.0(9) 1_555 1_555 1_555 no
N2 C17 C18 118.9(11) 1_555 1_555 1_555 no
N2 C17 C22 121.6(10) 1_555 1_555 1_555 no
C18 C17 C22 119.5(12) 1_555 1_555 1_555 no
C17 C18 C19 122.2(13) 1_555 1_555 1_555 no
C18 C19 C20 118.6(12) 1_555 1_555 1_555 no
C19 C20 C21 120.3(12) 1_555 1_555 1_555 no
C20 C21 C22 121.4(12) 1_555 1_555 1_555 no
C17 C22 C21 118.0(11) 1_555 1_555 1_555 no
C17 C22 C23 117.4(11) 1_555 1_555 1_555 no
C21 C22 C23 124.6(11) 1_555 1_555 1_555 no
C7 C23 C22 120.6(11) 1_555 1_555 1_555 no
C7 C23 C30 119.7(10) 1_555 1_555 1_555 no
C22 C23 C30 119.7(10) 1_555 1_555 1_555 no
C16 C24 C25 120.5(8) 1_555 1_555 1_555 no
C16 C24 C29 119.1(8) 1_555 1_555 1_555 no
C25 C24 C29 120.4(8) 1_555 1_555 1_555 no
C24 C25 C26 119.7(7) 1_555 1_555 1_555 no
C25 C26 C27 119.1(8) 1_555 1_555 1_555 no
C26 C27 C28 121.9(10) 1_555 1_555 1_555 no
C27 C28 C29 119.1(8) 1_555 1_555 1_555 no
C24 C29 C28 119.7(7) 1_555 1_555 1_555 no
C23 C30 C31 119.5(8) 1_555 1_555 1_555 no
C23 C30 C35 120.1(9) 1_555 1_555 1_555 no
C31 C30 C35 120.4(8) 1_555 1_555 1_555 no
C30 C31 C32 119.7(7) 1_555 1_555 1_555 no
C31 C32 C33 119.1(8) 1_555 1_555 1_555 no
C32 C33 C34 121.9(10) 1_555 1_555 1_555 no
C33 C34 C35 119.1(8) 1_555 1_555 1_555 no
C30 C35 C34 119.7(7) 1_555 1_555 1_555 no
Cl1Mc C1Mc Cl2Mc 105.8(6) 1_555 1_555 1_555 no
Cl1Mc C1Mc Cl3Mc 105.8(6) 1_555 1_555 1_555 no
Cl1Mc C1Mc C2Mc 113.0(5) 1_555 1_555 1_555 no
Cl2Mc C1Mc Cl3Mc 105.8(6) 1_555 1_555 1_555 no
Cl2Mc C1Mc C2Mc 113.0(5) 1_555 1_555 1_555 no
Cl3Mc C1Mc C2Mc 113.0(5) 1_555 1_555 1_555 no
Cl1Mc' C1Mc' Cl2Mc' 105.8(6) 1_555 1_555 1_555 no
Cl1Mc' C1Mc' Cl3Mc' 105.8(6) 1_555 1_555 1_555 no
Cl1Mc' C1Mc' C2Mc' 113.0(5) 1_555 1_555 1_555 no
Cl2Mc' C1Mc' Cl3Mc' 105.8(6) 1_555 1_555 1_555 no
Cl2Mc' C1Mc' C2Mc' 113.0(5) 1_555 1_555 1_555 no
Cl3Mc' C1Mc' C2Mc' 113.0(5) 1_555 1_555 1_555 no

loop_
_geom_bond_atom_site_label_1
_geom_bond_atom_site_label_2
_geom_bond_distance
_geom_bond_site_symmetry_1
_geom_bond_site_symmetry_2
_geom_bond_publ_flag
Br1 C4 1.978(10) 1_555 1_555 no
Br2 C8 2.008(10) 1_555 1_555 no
N1 C2 1.313(12) 1_555 1_555 no
N1 C10 1.355(12) 1_555 1_555 no
N2 C6 1.316(12) 1_555 1_555 no
N2 C17 1.361(13) 1_555 1_555 no
C1 C2 1.490(14) 1_555 1_555 no
C1 C8 1.508(14) 1_555 1_555 no
C1 C9 1.530(14) 1_555 1_555 no
C2 C3 1.449(13) 1_555 1_555 no
C3 C4 1.509(13) 1_555 1_555 no
C3 C16 1.342(13) 1_555 1_555 no
C4 C5 1.529(14) 1_555 1_555 no
C5 C6 1.495(14) 1_555 1_555 no
C5 C9 1.522(15) 1_555 1_555 no
C6 C7 1.447(13) 1_555 1_555 no
C7 C8 1.498(14) 1_555 1_555 no
C7 C23 1.374(14) 1_555 1_555 no
C10 C11 1.430(14) 1_555 1_555 no
C10 C15 1.417(14) 1_555 1_555 no
C11 C12 1.350(15) 1_555 1_555 no
C12 C13 1.422(16) 1_555 1_555 no
C13 C14 1.361(15) 1_555 1_555 no
C14 C15 1.382(14) 1_555 1_555 no
C15 C16 1.425(13) 1_555 1_555 no
C16 C24 1.525(13) 1_555 1_555 no
C17 C18 1.397(15) 1_555 1_555 no
C17 C22 1.434(15) 1_555 1_555 no
C18 C19 1.355(17) 1_555 1_555 no
C19 C20 1.436(18) 1_555 1_555 no
C20 C21 1.375(16) 1_555 1_555 no
C21 C22 1.396(15) 1_555 1_555 no
C22 C23 1.407(14) 1_555 1_555 no
C23 C30 1.515(13) 1_555 1_555 no
C24 C25 1.366(7) 1_555 1_555 no
C24 C29 1.366(7) 1_555 1_555 no
C25 C26 1.402(9) 1_555 1_555 no
C26 C27 1.353(9) 1_555 1_555 no
C27 C28 1.353(9) 1_555 1_555 no
C28 C29 1.402(9) 1_555 1_555 no
C30 C31 1.366(7) 1_555 1_555 no
C30 C35 1.366(7) 1_555 1_555 no
C31 C32 1.402(9) 1_555 1_555 no
C32 C33 1.353(9) 1_555 1_555 no
C33 C34 1.353(9) 1_555 1_555 no
C34 C35 1.402(9) 1_555 1_555 no
C1Mc Cl1Mc 1.751(7) 1_555 1_555 no
C1Mc Cl2Mc 1.751(6) 1_555 1_555 no
C1Mc Cl3Mc 1.751(7) 1_555 1_555 no
C1Mc C2Mc 1.501(5) 1_555 1_555 no
C1Mc' Cl1Mc' 1.751(7) 1_555 1_555 no
C1Mc' Cl2Mc' 1.751(7) 1_555 1_555 no
C1Mc' Cl3Mc' 1.751(7) 1_555 1_555 no
C1Mc' C2Mc' 1.501(5) 1_555 1_555 no
